data_2022579
loop_
_publ_author_name
'Ye\,silba\(g, Semanur'
'\,C\?inar, Emine Berrin'
'Dege, Necmi'
'A\(gar, Erbil'
'Saif, Eiad'

_publ_section_title
;
 Crystal structure and Hirshfeld surface analysis of dimethyl
 3,3&#x2032;-{[(1E,2E)-ethane-1,2-diylidene]bis(azanylylidene)}bis(4-methylbenzoate)
;
_journal_coeditor_code ZN2013
_journal_issue 4
_journal_name_full 'Acta Crystallographica Section E Crystallographic Communications'
_journal_paper_doi 10.1107/S2056989022002092
_journal_volume 78
_journal_year 2022
_chemical_formula_moiety 'C20 H20 N2 O4'
_chemical_formula_sum 'C20 H20 N2 O4'
_chemical_formula_weight 352.38
_chemical_name_systematic 3,3'-{[(1<i>E</i>,2<i>E</i>)-Ethane-1,2-diylidene]bis(azanylylidene)}bis(4-methylbenzoate)
_space_group_crystal_system monoclinic
_space_group_IT_number 14
_space_group_name_Hall '-P 2yn'
_space_group_name_H-M_alt 'P 1 21/n 1'
_atom_sites_solution_hydrogens geom
_atom_sites_solution_primary direct
_atom_sites_solution_secondary difmap
_audit_creation_method SHELXL-2014/7
_cell_angle_alpha 90
_cell_angle_beta 90.886(9)
_cell_angle_gamma 90
_cell_formula_units_Z 2
_cell_length_a 4.6003(5)
_cell_length_b 6.2969(5)
_cell_length_c 30.726(4)
_cell_measurement_reflns_used 7667
_cell_measurement_temperature 296(2)
_cell_measurement_theta_max 27.89
_cell_measurement_theta_min 1.33
_cell_volume 889.95(17)
_computing_cell_refinement
;
X-AREA (Stoe & Cie, 2002)
;
_computing_data_collection
;
X-AREA (Stoe & Cie, 2002)
;
_computing_data_reduction
;
X-RED32 (Stoe & Cie, 2002)
;
_computing_molecular_graphics
;
<i>OLEX2</i> (Dolomanov <i>et al.</i>,  2009)
and Mercury (Macrae <i>et al.</i>,  2020)
;
_computing_publication_material
;
WinGX (Farrugia, 2012), SHELXL-2018/3 (Sheldrick, 2015b),
PLATON (Spek, 2020) and publCIF (Westrip, 2010)
;
_computing_structure_refinement
;
<i>SHELXL2018/3</i> (Sheldrick, 2015b)
;
_computing_structure_solution
;
<i>SHELXT2018/3</i> (Sheldrick, 2015a)
;
_diffrn_ambient_temperature 296(2)
_diffrn_detector 'image plate (34 cm diameter)'
_diffrn_detector_area_resol_mean 6.67
_diffrn_measured_fraction_theta_full 1.000
_diffrn_measured_fraction_theta_max 0.997
_diffrn_measurement_device '2-circle goniometer'
_diffrn_measurement_device_type 'Stoe IPDS 2'
_diffrn_measurement_method 'rotation method'
_diffrn_radiation_monochromator 'plane graphite'
_diffrn_radiation_type 'Mo K\a'
_diffrn_radiation_wavelength 0.71073
_diffrn_reflns_av_R_equivalents 0.0357
_diffrn_reflns_av_unetI/netI 0.0262
_diffrn_reflns_limit_h_max 5
_diffrn_reflns_limit_h_min -5
_diffrn_reflns_limit_k_max 8
_diffrn_reflns_limit_k_min -8
_diffrn_reflns_limit_l_max 39
_diffrn_reflns_limit_l_min -39
_diffrn_reflns_number 6876
_diffrn_reflns_theta_full 25.242
_diffrn_reflns_theta_max 27.397
_diffrn_reflns_theta_min 1.326
_diffrn_source 'sealed X-ray tube, 12 x 0.4 mm long-fine focus'
_diffrn_source_current 45
_diffrn_source_power 2.25
_diffrn_source_voltage 50
_exptl_absorpt_coefficient_mu 0.093
_exptl_absorpt_correction_T_max 0.9898
_exptl_absorpt_correction_T_min 0.9712
_exptl_absorpt_correction_type integration
_exptl_absorpt_process_details
;
(X-RED32; Stoe & Cie, 2002)
;
_exptl_crystal_colour colorless
_exptl_crystal_density_diffrn 1.315
_exptl_crystal_description plate
_exptl_crystal_F_000 372
_exptl_crystal_size_max 0.380
_exptl_crystal_size_mid 0.253
_exptl_crystal_size_min 0.120
_refine_diff_density_max 0.122
_refine_diff_density_min -0.121
_refine_ls_extinction_method none
_refine_ls_goodness_of_fit_ref 1.061
_refine_ls_hydrogen_treatment constr
_refine_ls_matrix_type full
_refine_ls_number_parameters 120
_refine_ls_number_reflns 2002
_refine_ls_number_restraints 0
_refine_ls_restrained_S_all 1.061
_refine_ls_R_factor_all 0.0567
_refine_ls_R_factor_gt 0.0411
_refine_ls_shift/su_max 0.000
_refine_ls_shift/su_mean 0.000
_refine_ls_structure_factor_coef Fsqd
_refine_ls_weighting_details 'w=1/[\s^2^(Fo^2^)+(0.0658P)^2^+0.0582P] where P=(Fo^2^+2Fc^2^)/3'
_refine_ls_weighting_scheme calc
_refine_ls_wR_factor_gt 0.1166
_refine_ls_wR_factor_ref 0.1256
_reflns_number_gt 1490
_reflns_number_total 2002
_reflns_threshold_expression 'I > 2\s(I)'
_cod_data_source_file zn2013sup1.cif
_cod_data_source_block I
_cod_original_cell_volume 889.94(16)
_cod_original_sg_symbol_H-M 'P 21/n'
_cod_database_code 2022579
_shelx_space_group_comment
;
The symmetry employed for this shelxl refinement is uniquely defined
by the following loop, which should always be used as a source of
symmetry information in preference to the above space-group names.
They are only intended as comments.
;

loop_
_space_group_symop_operation_xyz
'x, y, z'
'-x+1/2, y+1/2, -z+1/2'
'-x, -y, -z'
'x-1/2, -y-1/2, z-1/2'

loop_
_atom_site_type_symbol
_atom_site_label
_atom_site_fract_x
_atom_site_fract_y
_atom_site_fract_z
_atom_site_U_iso_or_equiv
_atom_site_adp_type
_atom_site_calc_flag
_atom_site_occupancy
_atom_site_disorder_assembly
_atom_site_disorder_group
O O2 0.9388(2) 0.49454(16) 0.32206(3) 0.0649(3) Uani d 1 . .
N N1 0.3480(2) 0.65258(18) 0.45753(3) 0.0535(3) Uani d 1 . .
O O1 0.9663(3) 0.80450(19) 0.28689(4) 0.0830(4) Uani d 1 . .
C C7 0.4336(3) 0.7641(2) 0.41938(4) 0.0491(3) Uani d 1 . .
C C3 0.6914(3) 0.7890(2) 0.35160(4) 0.0515(3) Uani d 1 . .
C C10 0.5415(3) 0.5584(2) 0.48034(4) 0.0517(3) Uani d 1 . .
H H10 0.7352 0.5633 0.4722 0.062 Uiso calc 1 . .
C C8 0.6168(3) 0.6742(2) 0.38878(4) 0.0506(3) Uani d 1 . .
H H8 0.6894 0.5379 0.3931 0.061 Uiso calc 1 . .
C C6 0.3168(3) 0.9680(2) 0.41297(4) 0.0514(3) Uani d 1 . .
C C2 0.8798(3) 0.7010(2) 0.31694(4) 0.0562(3) Uani d 1 . .
C C5 0.3996(3) 1.0803(2) 0.37606(4) 0.0578(4) Uani d 1 . .
H H5 0.3290 1.2172 0.3717 0.069 Uiso calc 1 . .
C C4 0.5835(3) 0.9933(2) 0.34590(4) 0.0585(4) Uani d 1 . .
H H4 0.6356 1.0717 0.3216 0.070 Uiso calc 1 . .
C C9 0.1143(3) 1.0662(3) 0.44519(5) 0.0653(4) Uani d 1 . .
H H9A -0.0500 0.9745 0.4491 0.098 Uiso calc 1 . .
H H9B 0.0488 1.2014 0.4345 0.098 Uiso calc 1 . .
H H9C 0.2146 1.0852 0.4725 0.098 Uiso calc 1 . .
C C1 1.1124(4) 0.3998(3) 0.28799(5) 0.0732(5) Uani d 1 . .
H H1A 1.0235 0.4286 0.2601 0.110 Uiso calc 1 . .
H H1B 1.1237 0.2491 0.2924 0.110 Uiso calc 1 . .
H H1C 1.3046 0.4592 0.2890 0.110 Uiso calc 1 . .

loop_
_atom_site_aniso_label
_atom_site_aniso_U_11
_atom_site_aniso_U_22
_atom_site_aniso_U_33
_atom_site_aniso_U_12
_atom_site_aniso_U_13
_atom_site_aniso_U_23
O2 0.0768(7) 0.0665(7) 0.0519(5) 0.0086(5) 0.0164(5) 0.0044(5)
N1 0.0585(6) 0.0587(7) 0.0434(6) -0.0063(5) 0.0068(5) 0.0059(5)
O1 0.1034(9) 0.0811(8) 0.0656(7) 0.0040(6) 0.0373(6) 0.0176(6)
C7 0.0512(7) 0.0560(7) 0.0402(6) -0.0093(5) 0.0021(5) 0.0041(5)
C3 0.0528(7) 0.0577(8) 0.0441(7) -0.0039(6) 0.0038(5) 0.0044(6)
C10 0.0575(7) 0.0561(7) 0.0416(6) -0.0072(6) 0.0067(5) 0.0021(6)
C8 0.0535(7) 0.0528(7) 0.0455(6) -0.0027(6) 0.0029(5) 0.0049(5)
C6 0.0523(7) 0.0554(7) 0.0464(6) -0.0050(6) 0.0004(5) -0.0012(6)
C2 0.0578(8) 0.0647(8) 0.0463(7) -0.0023(6) 0.0063(6) 0.0063(6)
C5 0.0671(8) 0.0527(7) 0.0535(7) 0.0016(6) 0.0025(6) 0.0058(6)
C4 0.0660(8) 0.0599(8) 0.0497(7) -0.0048(7) 0.0058(6) 0.0111(6)
C9 0.0708(9) 0.0669(9) 0.0585(8) -0.0017(7) 0.0097(7) -0.0066(7)
C1 0.0823(10) 0.0830(11) 0.0547(8) 0.0138(9) 0.0164(7) -0.0040(8)

loop_
_atom_type_symbol
_atom_type_description
_atom_type_scat_dispersion_real
_atom_type_scat_dispersion_imag
_atom_type_scat_source
C C 0.0033 0.0016 'International Tables Vol C Tables 4.2.6.8 and 6.1.1.4'
H H 0.0000 0.0000 'International Tables Vol C Tables 4.2.6.8 and 6.1.1.4'
N N 0.0061 0.0033 'International Tables Vol C Tables 4.2.6.8 and 6.1.1.4'
O O 0.0106 0.0060 'International Tables Vol C Tables 4.2.6.8 and 6.1.1.4'

loop_
_geom_angle_atom_site_label_1
_geom_angle_atom_site_label_2
_geom_angle_atom_site_label_3
_geom_angle_site_symmetry_1
_geom_angle_site_symmetry_3
_geom_angle
_geom_angle_publ_flag
C2 O2 C1 . . 115.27(11) yes
C10 N1 C7 . . 118.87(11) ?
C8 C7 C6 . . 120.74(11) ?
C8 C7 N1 . . 122.13(12) ?
C6 C7 N1 . . 117.09(12) ?
C4 C3 C8 . . 119.33(13) ?
C4 C3 C2 . . 117.70(12) ?
C8 C3 C2 . . 122.96(13) ?
N1 C10 C10 . 3_666 119.86(16) ?
N1 C10 H10 . . 120.1 ?
C10 C10 H10 3_666 . 120.1 ?
C7 C8 C3 . . 119.99(13) ?
C7 C8 H8 . . 120.0 ?
C3 C8 H8 . . 120.0 ?
C5 C6 C7 . . 117.97(12) ?
C5 C6 C9 . . 120.47(13) ?
C7 C6 C9 . . 121.54(12) ?
O1 C2 O2 . . 123.25(13) yes
O1 C2 C3 . . 123.36(14) ?
O2 C2 C3 . . 113.38(11) ?
C4 C5 C6 . . 121.55(13) ?
C4 C5 H5 . . 119.2 ?
C6 C5 H5 . . 119.2 ?
C5 C4 C3 . . 120.36(12) ?
C5 C4 H4 . . 119.8 ?
C3 C4 H4 . . 119.8 ?
C6 C9 H9A . . 109.5 ?
C6 C9 H9B . . 109.5 ?
H9A C9 H9B . . 109.5 ?
C6 C9 H9C . . 109.5 ?
H9A C9 H9C . . 109.5 ?
H9B C9 H9C . . 109.5 ?
O2 C1 H1A . . 109.5 ?
O2 C1 H1B . . 109.5 ?
H1A C1 H1B . . 109.5 ?
O2 C1 H1C . . 109.5 ?
H1A C1 H1C . . 109.5 ?
H1B C1 H1C . . 109.5 ?

loop_
_geom_bond_atom_site_label_1
_geom_bond_atom_site_label_2
_geom_bond_site_symmetry_2
_geom_bond_distance
_geom_bond_publ_flag
O2 C2 . 1.3370(18) yes
O2 C1 . 1.4544(17) yes
N1 C10 . 1.2713(17) yes
N1 C7 . 1.4272(16) yes
O1 C2 . 1.2027(16) yes
C7 C8 . 1.3925(18) ?
C7 C6 . 1.4044(19) ?
C3 C4 . 1.389(2) ?
C3 C8 . 1.3991(17) ?
C3 C2 . 1.4903(19) ?
C10 C10 3_666 1.469(2) ?
C10 H10 . 0.9300 ?
C8 H8 . 0.9300 ?
C6 C5 . 1.3945(18) ?
C6 C9 . 1.5030(19) ?
C5 C4 . 1.378(2) ?
C5 H5 . 0.9300 ?
C4 H4 . 0.9300 ?
C9 H9A . 0.9600 ?
C9 H9B . 0.9600 ?
C9 H9C . 0.9600 ?
C1 H1A . 0.9600 ?
C1 H1B . 0.9600 ?
C1 H1C . 0.9600 ?

loop_
_geom_hbond_atom_site_label_D
_geom_hbond_atom_site_label_H
_geom_hbond_atom_site_label_A
_geom_hbond_site_symmetry_A
_geom_hbond_distance_DH
_geom_hbond_distance_HA
_geom_hbond_distance_DA
_geom_hbond_angle_DHA
C10 H10 N1 1_655 0.93 2.916 3.833(2) 168.70
C5 H5 O2 1_465 0.93 2.918 3.734(2) 147.22
C1 H1A O1 2_645 0.96 2.770 3.543(2) 138.02
C1 H1B O1 1_545 0.96 2.896 3.808(2) 159.18
C9 H9A Cg1 1_655 0.96 2.931 3.572(2) 125.01

loop_
_geom_torsion_atom_site_label_1
_geom_torsion_atom_site_label_2
_geom_torsion_atom_site_label_3
_geom_torsion_atom_site_label_4
_geom_torsion_site_symmetry_1
_geom_torsion_site_symmetry_2
_geom_torsion_site_symmetry_3
_geom_torsion_site_symmetry_4
_geom_torsion
_geom_torsion_publ_flag
C10 N1 C7 C8 . . . . 47.58(18) yes
C10 N1 C7 C6 . . . . -134.55(13) ?
C7 N1 C10 C10 . . . 3_666 -179.71(14) ?
C6 C7 C8 C3 . . . . 1.39(19) ?
N1 C7 C8 C3 . . . . 179.18(11) ?
C4 C3 C8 C7 . . . . 0.6(2) ?
C2 C3 C8 C7 . . . . -178.35(12) ?
C8 C7 C6 C5 . . . . -2.60(19) ?
N1 C7 C6 C5 . . . . 179.50(12) ?
C8 C7 C6 C9 . . . . 178.82(13) ?
N1 C7 C6 C9 . . . . 0.93(18) ?
C1 O2 C2 O1 . . . . -1.2(2) ?
C1 O2 C2 C3 . . . . 177.61(12) ?
C4 C3 C2 O1 . . . . 7.9(2) ?
C8 C3 C2 O1 . . . . -173.12(14) ?
C4 C3 C2 O2 . . . . -170.92(12) ?
C8 C3 C2 O2 . . . . 8.1(2) ?
C7 C6 C5 C4 . . . . 1.8(2) ?
C9 C6 C5 C4 . . . . -179.56(13) ?
C6 C5 C4 C3 . . . . 0.1(2) ?
C8 C3 C4 C5 . . . . -1.4(2) ?
C2 C3 C4 C5 . . . . 177.63(13) ?

_cod_database_fobs_code 2022579
